data_4087539
loop_
_publ_author_name
'Zhou, Xiaoxi'
'He, Xiehua'
'Lin, Jianfeng'
'Zhuo, Qingde'
'Chen, Zhixin'
'Zhang, Hong'
'Wang, Jianbo'
'Xia, Haiping'

_publ_section_title
;
 Reactions of Osmium Hydrido Alkenylcarbyne with Allenoates: Insertion and
 [3 + 2] Annulation
;
_journal_issue 9
_journal_name_full Organometallics
_journal_page_first 1742
_journal_paper_doi 10.1021/acs.organomet.5b00242
_journal_volume 34
_journal_year 2015
_chemical_formula_moiety 'C75 H67 O4 Os P3, 3(C H2 Cl2), 2(B F4)'
_chemical_formula_sum 'C78 H73 B2 Cl6 F8 O4 Os P3'
_chemical_formula_weight 1743.79
_space_group_crystal_system triclinic
_space_group_IT_number 2
_space_group_name_Hall '-P 1'
_space_group_name_H-M_alt 'P -1'
_atom_sites_solution_hydrogens geom
_atom_sites_solution_primary heavy
_audit_creation_date 2015-04-12
_audit_creation_method
;
Olex2 1.2
(compiled 2015.01.26 svn.r3150 for OlexSys, GUI svn.r4998)
;
_cell_angle_alpha 70.9680(10)
_cell_angle_beta 88.3510(10)
_cell_angle_gamma 79.5320(10)
_cell_formula_units_Z 2
_cell_length_a 12.4738(4)
_cell_length_b 16.1429(5)
_cell_length_c 20.2952(7)
_cell_measurement_temperature 173
_cell_volume 3797.0(2)
_computing_molecular_graphics 'Olex2 (Dolomanov et al., 2009)'
_computing_publication_material 'Olex2 (Dolomanov et al., 2009)'
_computing_structure_refinement 'ShelXL (Sheldrick, 2008)'
_computing_structure_solution 'ShelXS (Sheldrick, 2008)'
_diffrn_ambient_temperature 173
_diffrn_measured_fraction_theta_full 0.955
_diffrn_measured_fraction_theta_max 0.982
_diffrn_measurement_device_type 'multiwire proportional'
_diffrn_measurement_method 'phi and omega scans'
_diffrn_radiation_monochromator graphite
_diffrn_radiation_type MoK\a
_diffrn_radiation_wavelength 0.71073
_diffrn_reflns_av_R_equivalents 0.0993
_diffrn_reflns_av_unetI/netI 0.1289
_diffrn_reflns_Laue_measured_fraction_full 0.955
_diffrn_reflns_Laue_measured_fraction_max 0.982
_diffrn_reflns_limit_h_max 14
_diffrn_reflns_limit_h_min -14
_diffrn_reflns_limit_k_max 19
_diffrn_reflns_limit_k_min -16
_diffrn_reflns_limit_l_max 24
_diffrn_reflns_limit_l_min -24
_diffrn_reflns_number 28619
_diffrn_reflns_point_group_measured_fraction_full 0.955
_diffrn_reflns_point_group_measured_fraction_max 0.982
_diffrn_reflns_theta_full 25.242
_diffrn_reflns_theta_max 24.998
_diffrn_reflns_theta_min 3.029
_exptl_absorpt_coefficient_mu 2.022
_exptl_absorpt_correction_type none
_exptl_crystal_colour 'reddish orange'
_exptl_crystal_colour_modifier reddish
_exptl_crystal_colour_primary orange
_exptl_crystal_density_diffrn 1.525
_exptl_crystal_description block
_exptl_crystal_F_000 1756
_exptl_crystal_size_max 0.3
_exptl_crystal_size_mid 0.2
_exptl_crystal_size_min 0.2
_refine_diff_density_max 2.906
_refine_diff_density_min -5.521
_refine_diff_density_rms 0.260
_refine_ls_extinction_method none
_refine_ls_goodness_of_fit_ref 1.227
_refine_ls_hydrogen_treatment constr
_refine_ls_matrix_type full
_refine_ls_number_parameters 889
_refine_ls_number_reflns 13123
_refine_ls_number_restraints 3
_refine_ls_restrained_S_all 1.227
_refine_ls_R_factor_all 0.1519
_refine_ls_R_factor_gt 0.0832
_refine_ls_shift/su_max 0.002
_refine_ls_shift/su_mean 0.000
_refine_ls_structure_factor_coef Fsqd
_refine_ls_weighting_details
;
 w=1/[\s^2^(Fo^2^)+(0.1610P)^2^]
 where P=(Fo^2^+2Fc^2^)/3
;
_refine_ls_weighting_scheme calc
_refine_ls_wR_factor_gt 0.2026
_refine_ls_wR_factor_ref 0.2984
_reflns_Friedel_coverage 0.000
_reflns_number_gt 8016
_reflns_number_total 13123
_reflns_threshold_expression 'I > 2\s(I)'
_cod_data_source_file om5b00242_si_003.cif
_cod_data_source_block complex_3
_cod_database_code 4087539
_shelxl_version_number 2013-2
_shelx_space_group_comment
;
The symmetry employed for this shelxl refinement is uniquely defined
by the following loop, which should always be used as a source of
symmetry information in preference to the above space-group names.
They are only intended as comments.
;
_olex2_refinement_description
;
1. Fixed Uiso
 At 1.2 times of:
  All C(H) groups, All C(H,H) groups
 At 1.5 times of:
  All C(H,H,H) groups
2. Rigid bond restraints
 C10, C1, C2
 with sigma for 1-2 distances of 0.001 and sigma for 1-3 distances of 0.0001
3. Uiso/Uaniso restraints and constraints
Uanis(C216) = Uanis(C211) = Uanis(C212) = Uanis(C213) = Uanis(C214) =
Uanis(C215)
4.a Secondary CH2 refined with riding coordinates:
 C16(H16a,H16b), C14(H14a,H14b), C20(H20a,H20b), C3S(H3Sa,H3Sb), C2S(H2Sa,
 H2Sb), C1S(H1Sa,H1Sb)
4.b Me refined with riding coordinates:
 C21(H21a,H21b,H21c), C15(H15a,H15b,H15c)
4.c Aromatic/amide H refined with riding coordinates:
 C1(H1), C18(H18), C332(H332), C124(H124), C12(H12), C322(H322), C212(H212),
 C216(H216), C126(H126), C132(H132), C10(H10), C113(H113), C114(H114),
 C122(H122), C326(H326), C125(H125), C226(H226), C5(H5), C135(H135), C224(H224),
  C234(H234), C236(H236), C336(H336), C136(H136), C116(H116), C3(H3),
 C316(H316), C9(H9), C112(H112), C6(H6), C222(H222), C324(H324), C215(H215),
 C314(H314), C115(H115), C134(H134), C335(H335), C325(H325), C333(H333),
 C312(H312), C213(H213), C223(H223), C323(H323), C232(H232), C214(H214),
 C315(H315), C133(H133), C225(H225), C8(H8), C235(H235), C233(H233), C7(H7),
 C313(H313), C334(H334), C123(H123)
;
_olex2_submission_special_instructions 'No special instructions were received'

loop_
_space_group_symop_operation_xyz
'x, y, z'
'-x, -y, -z'

loop_
_atom_site_label
_atom_site_type_symbol
_atom_site_fract_x
_atom_site_fract_y
_atom_site_fract_z
_atom_site_U_iso_or_equiv
_atom_site_adp_type
_atom_site_occupancy
_atom_site_site_symmetry_order
_atom_site_calc_flag
_atom_site_refinement_flags_posn
_atom_site_refinement_flags_adp
Os1 Os -1.19503(4) 1.05465(3) -0.80050(2) 0.0350(2) Uani 1 1 d . .
P2 P -1.1190(2) 1.0784(2) -0.70004(17) 0.0357(7) Uani 1 1 d . .
P1 P -1.2716(2) 1.0413(2) -0.90346(16) 0.0355(7) Uani 1 1 d . .
P3 P -1.2692(3) 0.6742(2) -0.64503(17) 0.0399(8) Uani 1 1 d . .
O4 O -1.5012(6) 1.1896(6) -0.7764(5) 0.042(2) Uani 1 1 d . .
O1 O -1.1101(7) 1.1627(6) -0.8588(5) 0.045(2) Uani 1 1 d . .
O3 O -1.3285(8) 1.1592(6) -0.8109(4) 0.049(2) Uani 1 1 d . .
C331 C -1.1303(10) 0.6946(9) -0.6670(7) 0.042(3) Uani 1 1 d . .
C121 C -1.2141(11) 0.9370(9) -0.9162(6) 0.043(3) Uani 1 1 d . .
O2 O -0.9485(7) 1.1892(6) -0.9056(5) 0.048(2) Uani 1 1 d . .
C1 C -1.3460(10) 0.8517(8) -0.6463(6) 0.036(3) Uani 1 1 d . U
H1 H -1.3842 0.8918 -0.6245 0.043 Uiso 1 1 calc R .
C111 C -1.2470(9) 1.1235(10) -0.9856(7) 0.043(3) Uani 1 1 d . .
C11 C -1.3146(9) 0.9884(9) -0.7405(7) 0.036(3) Uani 1 1 d . .
C18 C -0.9743(11) 1.0414(9) -0.8571(7) 0.043(3) Uani 1 1 d . .
H18 H -0.9068 1.0143 -0.8703 0.051 Uiso 1 1 calc R .
C17 C -1.0491(12) 0.9980(8) -0.8184(7) 0.042(3) Uani 1 1 d . .
C221 C -1.1936(12) 1.1748(11) -0.6830(7) 0.050(4) Uani 1 1 d . .
C332 C -1.0772(11) 0.7268(9) -0.6248(7) 0.044(3) Uani 1 1 d . .
H332 H -1.1126 0.7403 -0.5866 0.053 Uiso 1 1 calc R .
C124 C -1.1011(14) 0.7711(10) -0.9200(7) 0.055(4) Uani 1 1 d . .
H124 H -1.0616 0.7148 -0.9196 0.066 Uiso 1 1 calc R .
C231 C -1.1104(12) 0.9873(9) -0.6153(6) 0.042(3) Uani 1 1 d . .
C12 C -1.4042(11) 1.0434(8) -0.7360(7) 0.041(3) Uani 1 1 d . .
H12 H -1.4621 1.0227 -0.7077 0.049 Uiso 1 1 calc R .
C16 C -1.0965(9) 0.9275(9) -0.7765(7) 0.043(3) Uani 1 1 d . .
H16A H -1.0676 0.8983 -0.7279 0.051 Uiso 1 1 calc R .
H16B H -1.1171 0.8862 -0.7988 0.051 Uiso 1 1 calc R .
C321 C -1.3464(11) 0.6728(9) -0.7183(7) 0.042(3) Uani 1 1 d . .
C322 C -1.3157(11) 0.6014(9) -0.7446(7) 0.047(3) Uani 1 1 d . .
H322 H -1.2558 0.5555 -0.7235 0.056 Uiso 1 1 calc R .
C211 C -0.9785(11) 1.1010(10) -0.7128(8) 0.0525(15) Uani 1 1 d . .
C212 C -0.9574(11) 1.1873(10) -0.7248(8) 0.0525(15) Uani 1 1 d . .
H212 H -1.0159 1.2340 -0.7248 0.063 Uiso 1 1 calc R .
C216 C -0.8940(11) 1.0353(11) -0.7140(8) 0.0525(15) Uani 1 1 d . .
H216 H -0.9064 0.9770 -0.7079 0.063 Uiso 1 1 calc R .
C126 C -1.2641(12) 0.8622(9) -0.8976(6) 0.045(3) Uani 1 1 d . .
H126 H -1.3376 0.8670 -0.8835 0.055 Uiso 1 1 calc R .
C132 C -1.4841(10) 1.1333(10) -0.9523(7) 0.047(3) Uani 1 1 d . .
H132 H -1.4496 1.1760 -0.9855 0.056 Uiso 1 1 calc R .
C311 C -1.2580(11) 0.5660(9) -0.5832(7) 0.044(3) Uani 1 1 d . .
C19 C -1.0135(12) 1.1351(8) -0.8748(6) 0.039(3) Uani 1 1 d . .
C10 C -1.3047(11) 0.8887(8) -0.7081(6) 0.037(3) Uani 1 1 d . U
H10 H -1.2681 0.8512 -0.7325 0.045 Uiso 1 1 calc R .
C113 C -1.2337(11) 1.1675(11) -1.1112(7) 0.055(4) Uani 1 1 d . .
H113 H -1.2272 1.1521 -1.1527 0.066 Uiso 1 1 calc R .
C131 C -1.4212(8) 1.0571(9) -0.9059(6) 0.034(3) Uani 1 1 d . .
C114 C -1.2327(13) 1.2524(12) -1.1139(8) 0.065(5) Uani 1 1 d . .
H114 H -1.2275 1.2964 -1.1578 0.078 Uiso 1 1 calc R .
C122 C -1.1076(11) 0.9271(11) -0.9394(7) 0.052(4) Uani 1 1 d . .
H122 H -1.0723 0.9773 -0.9544 0.062 Uiso 1 1 calc R .
C326 C -1.4306(11) 0.7401(9) -0.7504(7) 0.049(4) Uani 1 1 d . .
H326 H -1.4508 0.7895 -0.7342 0.058 Uiso 1 1 calc R .
C125 C -1.2060(13) 0.7799(9) -0.8998(8) 0.053(4) Uani 1 1 d . .
H125 H -1.2410 0.7296 -0.8870 0.064 Uiso 1 1 calc R .
C226 C -1.2182(12) 1.1751(10) -0.6152(8) 0.055(4) Uani 1 1 d . .
H226 H -1.1983 1.1214 -0.5773 0.066 Uiso 1 1 calc R .
C13 C -1.4104(10) 1.1331(8) -0.7745(7) 0.037(3) Uani 1 1 d . .
C5 C -1.5099(12) 0.8543(10) -0.5260(9) 0.056(4) Uani 1 1 d . .
H5 H -1.5351 0.8725 -0.5732 0.068 Uiso 1 1 calc R .
C135 C -1.5916(11) 1.0086(11) -0.8589(8) 0.055(4) Uani 1 1 d . .
H135 H -1.6275 0.9655 -0.8273 0.066 Uiso 1 1 calc R .
C224 C -1.3006(13) 1.3291(13) -0.6581(10) 0.068(5) Uani 1 1 d . .
H224 H -1.3375 1.3821 -0.6509 0.081 Uiso 1 1 calc R .
C234 C -1.1183(19) 0.8612(12) -0.4866(9) 0.082(6) Uani 1 1 d . .
H234 H -1.1199 0.8161 -0.4428 0.098 Uiso 1 1 calc R .
C236 C -1.2058(14) 0.9692(11) -0.5876(7) 0.060(4) Uani 1 1 d . .
H236 H -1.2711 1.0002 -0.6140 0.071 Uiso 1 1 calc R .
C336 C -1.0815(12) 0.6737(10) -0.7222(8) 0.055(4) Uani 1 1 d . .
H336 H -1.1188 0.6510 -0.7507 0.065 Uiso 1 1 calc R .
C136 C -1.4774(13) 0.9949(10) -0.8602(7) 0.049(4) Uani 1 1 d . .
H136 H -1.4366 0.9417 -0.8290 0.059 Uiso 1 1 calc R .
C116 C -1.2442(11) 1.2103(10) -0.9895(7) 0.050(4) Uani 1 1 d . .
H116 H -1.2458 1.2249 -0.9477 0.060 Uiso 1 1 calc R .
C3 C -1.3698(12) 0.7259(9) -0.5436(7) 0.048(4) Uani 1 1 d . .
H3 H -1.3552 0.6630 -0.5224 0.057 Uiso 1 1 calc R .
C316 C -1.1602(11) 0.5152(10) -0.5524(7) 0.056(4) Uani 1 1 d . .
H316 H -1.0950 0.5387 -0.5636 0.067 Uiso 1 1 calc R .
C9 C -1.3894(14) 0.7551(12) -0.4321(8) 0.067(5) Uani 1 1 d . .
H9 H -1.3368 0.7024 -0.4127 0.080 Uiso 1 1 calc R .
C14 C -1.5072(12) 1.2808(9) -0.8240(9) 0.057(4) Uani 1 1 d . .
H14A H -1.4483 1.3075 -0.8119 0.069 Uiso 1 1 calc R .
H14B H -1.4981 1.2805 -0.8725 0.069 Uiso 1 1 calc R .
C4 C -1.4246(12) 0.7786(11) -0.5008(7) 0.055(4) Uani 1 1 d . .
C112 C -1.2446(10) 1.1026(10) -1.0471(7) 0.043(3) Uani 1 1 d . .
H112 H -1.2502 1.0441 -1.0455 0.052 Uiso 1 1 calc R .
C6 C -1.5552(12) 0.9000(11) -0.4852(8) 0.060(4) Uani 1 1 d . .
H6 H -1.6160 0.9468 -0.5022 0.071 Uiso 1 1 calc R .
C222 C -1.2254(11) 1.2533(9) -0.7370(8) 0.050(4) Uani 1 1 d . .
H222 H -1.2120 1.2553 -0.7837 0.060 Uiso 1 1 calc R .
C324 C -1.4572(14) 0.6650(11) -0.8298(8) 0.062(4) Uani 1 1 d . .
H324 H -1.4976 0.6622 -0.8678 0.075 Uiso 1 1 calc R .
C215 C -0.7910(11) 1.0537(10) -0.7239(8) 0.0525(15) Uani 1 1 d . .
H215 H -0.7316 1.0071 -0.7227 0.063 Uiso 1 1 calc R .
C20 C -0.9882(13) 1.2848(9) -0.9206(8) 0.055(4) Uani 1 1 d . .
H20A H -1.0226 1.2963 -0.8791 0.066 Uiso 1 1 calc R .
H20B H -1.0430 1.3077 -0.9596 0.066 Uiso 1 1 calc R .
C2 C -1.3393(11) 0.7575(9) -0.6083(6) 0.041(3) Uani 1 1 d . U
C314 C -1.2471(13) 0.3964(9) -0.4864(8) 0.054(4) Uani 1 1 d . .
H314 H -1.2418 0.3387 -0.4528 0.065 Uiso 1 1 calc R .
C115 C -1.2390(12) 1.2769(11) -1.0532(8) 0.059(4) Uani 1 1 d . .
H115 H -1.2398 1.3367 -1.0555 0.071 Uiso 1 1 calc R .
C134 C -1.6504(11) 1.0852(11) -0.9041(8) 0.051(4) Uani 1 1 d . .
H134 H -1.7278 1.0961 -0.9039 0.062 Uiso 1 1 calc R .
C335 C -0.9750(13) 0.6873(11) -0.7348(9) 0.063(4) Uani 1 1 d . .
H335 H -0.9391 0.6743 -0.7732 0.076 Uiso 1 1 calc R .
C325 C -1.4862(11) 0.7353(9) -0.8066(8) 0.051(4) Uani 1 1 d . .
H325 H -1.5450 0.7816 -0.8290 0.061 Uiso 1 1 calc R .
C333 C -0.9709(12) 0.7389(10) -0.6393(9) 0.058(4) Uani 1 1 d . .
H333 H -0.9328 0.7616 -0.6111 0.070 Uiso 1 1 calc R .
C312 C -1.3528(12) 0.5291(9) -0.5647(7) 0.051(4) Uani 1 1 d . .
H312 H -1.4209 0.5623 -0.5862 0.062 Uiso 1 1 calc R .
C213 C -0.8561(11) 1.2047(10) -0.7361(8) 0.0525(15) Uani 1 1 d . .
H213 H -0.8432 1.2634 -0.7444 0.063 Uiso 1 1 calc R .
C223 C -1.2780(13) 1.3305(11) -0.7230(9) 0.066(5) Uani 1 1 d . .
H223 H -1.2977 1.3845 -0.7605 0.079 Uiso 1 1 calc R .
C323 C -1.3714(14) 0.5977(11) -0.8002(9) 0.069(5) Uani 1 1 d . .
H323 H -1.3512 0.5496 -0.8179 0.082 Uiso 1 1 calc R .
C232 C -1.0149(13) 0.9432(10) -0.5776(8) 0.061(4) Uani 1 1 d . .
H232 H -0.9469 0.9570 -0.5959 0.073 Uiso 1 1 calc R .
C214 C -0.7719(11) 1.1376(10) -0.7355(8) 0.0525(15) Uani 1 1 d . .
H214 H -0.6998 1.1493 -0.7432 0.063 Uiso 1 1 calc R .
C315 C -1.1559(15) 0.4310(11) -0.5057(8) 0.067(5) Uani 1 1 d . .
H315 H -1.0872 0.3962 -0.4865 0.081 Uiso 1 1 calc R .
C21 C -0.8914(14) 1.3296(11) -0.9396(9) 0.067(5) Uani 1 1 d . .
H21A H -0.9146 1.3940 -0.9501 0.101 Uiso 1 1 calc R .
H21B H -0.8582 1.3176 -0.9806 0.101 Uiso 1 1 calc R .
H21C H -0.8380 1.3065 -0.9004 0.101 Uiso 1 1 calc R .
C133 C -1.5959(12) 1.1464(11) -0.9499(9) 0.062(4) Uani 1 1 d . .
H133 H -1.6372 1.1995 -0.9809 0.074 Uiso 1 1 calc R .
C225 C -1.2722(15) 1.2532(13) -0.6011(10) 0.076(5) Uani 1 1 d . .
H225 H -1.2877 1.2530 -0.5550 0.091 Uiso 1 1 calc R .
C8 C -1.4296(16) 0.8071(13) -0.3904(9) 0.073(5) Uani 1 1 d . .
H8 H -1.4001 0.7934 -0.3446 0.087 Uiso 1 1 calc R .
C235 C -1.2143(14) 0.9065(11) -0.5214(7) 0.061(4) Uani 1 1 d . .
H235 H -1.2829 0.8965 -0.5021 0.073 Uiso 1 1 calc R .
C233 C -1.0178(17) 0.8794(13) -0.5138(10) 0.084(6) Uani 1 1 d . .
H233 H -0.9520 0.8479 -0.4882 0.100 Uiso 1 1 calc R .
C7 C -1.5138(16) 0.8795(13) -0.4177(10) 0.081(6) Uani 1 1 d . .
H7 H -1.5432 0.9151 -0.3900 0.098 Uiso 1 1 calc R .
C313 C -1.3487(15) 0.4439(11) -0.5152(8) 0.066(5) Uani 1 1 d . .
H313 H -1.4131 0.4198 -0.5018 0.079 Uiso 1 1 calc R .
C334 C -0.9214(11) 0.7185(10) -0.6938(9) 0.060(4) Uani 1 1 d . .
H334 H -0.8482 0.7263 -0.7032 0.072 Uiso 1 1 calc R .
C15 C -1.6131(16) 1.3327(13) -0.8177(11) 0.109(8) Uani 1 1 d . .
H15A H -1.6183 1.3940 -0.8493 0.163 Uiso 1 1 calc R .
H15B H -1.6214 1.3329 -0.7696 0.163 Uiso 1 1 calc R .
H15C H -1.6710 1.3060 -0.8300 0.163 Uiso 1 1 calc R .
C123 C -1.0531(12) 0.8454(11) -0.9409(8) 0.055(4) Uani 1 1 d . .
H123 H -0.9806 0.8403 -0.9567 0.066 Uiso 1 1 calc R .
Cl1B Cl -0.8769(5) 0.4295(5) -0.5911(3) 0.113(2) Uani 1 1 d . .
Cl3B Cl -1.2964(6) 1.4022(4) -0.9228(4) 0.117(2) Uani 1 1 d . .
Cl1A Cl -1.0451(6) 0.3734(5) -0.6534(4) 0.124(2) Uani 1 1 d . .
Cl3A Cl -1.3690(6) 1.5923(4) -0.9862(3) 0.125(2) Uani 1 1 d . .
Cl2B Cl -0.2865(7) 0.4709(4) -0.2498(4) 0.125(2) Uani 1 1 d . .
Cl2A Cl -0.4319(5) 0.5348(5) -0.3699(4) 0.128(2) Uani 1 1 d . .
F8 F -1.5952(7) 0.8654(6) -0.6791(5) 0.070(3) Uani 1 1 d . .
F7 F -1.7468(8) 0.8248(7) -0.6223(5) 0.084(3) Uani 1 1 d . .
F6 F -1.6054(11) 0.7193(8) -0.6306(8) 0.124(5) Uani 1 1 d . .
F5 F -1.7086(15) 0.8073(16) -0.7265(7) 0.201(10) Uani 1 1 d . .
F2 F -0.9144(19) 0.4330(10) -0.8194(7) 0.189(10) Uani 1 1 d . .
F3 F -1.005(2) 0.5583(11) -0.8196(8) 0.227(12) Uani 1 1 d . .
F1 F -0.923(2) 0.5502(14) -0.9138(12) 0.239(12) Uani 1 1 d . .
C3S C -1.257(2) 1.5014(14) -0.9698(12) 0.106(7) Uani 1 1 d . .
H3SA H -1.2281 1.4974 -1.0147 0.128 Uiso 1 1 calc R .
H3SB H -1.1986 1.5121 -0.9436 0.128 Uiso 1 1 calc R .
B2 B -1.6693(17) 0.8066(17) -0.6659(11) 0.075(6) Uani 1 1 d . .
C2S C -0.3469(19) 0.4490(14) -0.3169(12) 0.109(8) Uani 1 1 d . .
H2SA H -0.2885 0.4282 -0.3450 0.130 Uiso 1 1 calc R .
H2SB H -0.3873 0.3997 -0.2962 0.130 Uiso 1 1 calc R .
C1S C -0.9234(19) 0.4145(18) -0.6652(10) 0.106(8) Uani 1 1 d . .
H1SA H -0.8669 0.3725 -0.6793 0.127 Uiso 1 1 calc R .
H1SB H -0.9345 0.4722 -0.7035 0.127 Uiso 1 1 calc R .
B1 B -0.966(4) 0.5078(19) -0.8561(13) 0.114(12) Uani 1 1 d . .
F4 F -1.061(3) 0.492(2) -0.8792(19) 0.33(2) Uani 1 1 d . .

loop_
_atom_site_aniso_label
_atom_site_aniso_U_11
_atom_site_aniso_U_22
_atom_site_aniso_U_33
_atom_site_aniso_U_23
_atom_site_aniso_U_13
_atom_site_aniso_U_12
Os1 0.0343(3) 0.0349(3) 0.0339(3) -0.0093(2) 0.0048(2) -0.0057(2)
P2 0.0263(15) 0.043(2) 0.0383(17) -0.0157(15) 0.0020(13) -0.0038(13)
P1 0.0272(16) 0.045(2) 0.0321(16) -0.0113(14) 0.0054(13) -0.0053(14)
P3 0.0434(19) 0.0386(19) 0.0353(17) -0.0071(14) 0.0091(15) -0.0117(15)
O4 0.028(4) 0.039(5) 0.056(6) -0.011(4) 0.019(4) -0.008(4)
O1 0.046(5) 0.038(5) 0.053(5) -0.028(4) -0.005(4) 0.013(4)
O3 0.060(6) 0.040(5) 0.037(5) 0.006(4) -0.003(4) -0.020(5)
C331 0.035(7) 0.036(7) 0.050(8) -0.014(6) 0.001(6) 0.005(5)
C121 0.051(8) 0.043(8) 0.029(6) -0.002(6) 0.017(6) -0.014(6)
O2 0.039(5) 0.054(6) 0.052(5) -0.010(5) 0.025(4) -0.031(4)
C1 0.039(6) 0.034(4) 0.044(6) -0.020(4) 0.027(5) -0.021(5)
C111 0.014(6) 0.056(9) 0.051(8) -0.008(7) 0.002(5) -0.003(5)
C11 0.020(5) 0.053(8) 0.057(8) -0.050(7) 0.007(5) -0.006(5)
C18 0.047(8) 0.050(9) 0.040(7) -0.023(6) 0.000(6) -0.016(7)
C17 0.073(10) 0.016(6) 0.039(7) -0.012(5) -0.010(7) -0.004(6)
C221 0.050(8) 0.070(10) 0.040(8) -0.017(7) 0.018(6) -0.039(8)
C332 0.044(8) 0.047(8) 0.039(7) -0.006(6) 0.002(6) -0.016(6)
C124 0.074(11) 0.041(9) 0.049(8) -0.029(7) -0.003(8) 0.021(8)
C231 0.068(9) 0.036(7) 0.028(6) -0.014(5) 0.013(6) -0.025(7)
C12 0.050(8) 0.033(7) 0.054(8) -0.034(6) 0.009(6) -0.004(6)
C16 0.017(6) 0.054(9) 0.043(7) 0.005(6) -0.010(5) -0.006(5)
C321 0.046(8) 0.043(8) 0.038(7) -0.015(6) -0.001(6) -0.008(6)
C322 0.047(8) 0.041(8) 0.053(8) -0.023(7) -0.009(7) 0.004(6)
C211 0.036(3) 0.058(4) 0.066(4) -0.024(3) 0.012(3) -0.010(3)
C212 0.036(3) 0.058(4) 0.066(4) -0.024(3) 0.012(3) -0.010(3)
C216 0.036(3) 0.058(4) 0.066(4) -0.024(3) 0.012(3) -0.010(3)
C126 0.056(8) 0.047(9) 0.034(7) -0.016(6) 0.010(6) -0.006(7)
C132 0.037(7) 0.061(9) 0.040(7) -0.011(7) 0.006(6) -0.014(6)
C311 0.054(8) 0.038(8) 0.041(7) -0.015(6) 0.010(6) -0.011(6)
C19 0.063(9) 0.027(7) 0.034(7) -0.023(5) -0.001(6) -0.001(6)
C10 0.061(8) 0.020(5) 0.030(5) -0.006(3) 0.014(4) -0.011(5)
C113 0.046(8) 0.074(12) 0.039(8) -0.009(7) 0.014(6) -0.013(8)
C131 0.011(5) 0.058(8) 0.032(6) -0.016(6) 0.008(5) -0.002(5)
C114 0.062(10) 0.069(12) 0.042(9) 0.007(8) 0.002(7) -0.004(8)
C122 0.042(8) 0.069(10) 0.038(7) -0.010(7) 0.002(6) -0.010(7)
C326 0.054(9) 0.046(9) 0.049(8) -0.022(7) -0.002(7) -0.003(7)
C125 0.066(10) 0.036(8) 0.060(9) -0.018(7) 0.005(8) -0.010(7)
C226 0.060(9) 0.046(9) 0.060(9) -0.015(7) 0.002(8) -0.019(7)
C13 0.040(7) 0.026(7) 0.051(8) -0.018(6) 0.001(6) -0.010(5)
C5 0.049(9) 0.055(10) 0.064(10) -0.020(8) 0.012(7) -0.009(7)
C135 0.034(7) 0.067(11) 0.067(10) -0.020(8) 0.017(7) -0.022(7)
C224 0.051(9) 0.070(12) 0.091(13) -0.040(10) 0.044(9) -0.016(8)
C234 0.140(19) 0.060(11) 0.047(9) -0.003(8) -0.010(11) -0.045(12)
C236 0.076(11) 0.060(10) 0.041(8) -0.011(7) -0.016(8) -0.017(8)
C336 0.052(9) 0.047(9) 0.062(10) -0.018(7) 0.012(7) -0.001(7)
C136 0.067(9) 0.050(9) 0.034(7) -0.008(6) 0.004(7) -0.030(7)
C116 0.039(8) 0.050(9) 0.052(8) 0.001(7) -0.004(6) -0.015(6)
C3 0.074(10) 0.026(7) 0.041(7) -0.016(6) 0.010(7) 0.004(6)
C316 0.037(7) 0.053(9) 0.059(9) 0.008(7) -0.007(7) -0.007(6)
C9 0.073(11) 0.077(12) 0.048(9) -0.017(8) 0.013(8) -0.016(9)
C14 0.053(9) 0.032(8) 0.078(11) -0.011(7) 0.004(8) 0.003(6)
C4 0.059(9) 0.067(10) 0.040(8) -0.010(7) 0.013(7) -0.029(8)
C112 0.034(7) 0.052(9) 0.042(7) -0.014(6) -0.003(6) -0.006(6)
C6 0.050(9) 0.075(11) 0.065(10) -0.043(9) 0.030(8) -0.008(8)
C222 0.054(8) 0.039(8) 0.051(8) -0.011(7) 0.025(7) -0.005(6)
C324 0.078(11) 0.054(10) 0.057(9) -0.014(8) -0.011(8) -0.024(8)
C215 0.036(3) 0.058(4) 0.066(4) -0.024(3) 0.012(3) -0.010(3)
C20 0.074(10) 0.035(8) 0.059(9) -0.020(7) 0.043(8) -0.014(7)
C2 0.046(7) 0.042(5) 0.031(5) -0.003(3) 0.018(5) -0.021(5)
C314 0.068(10) 0.032(8) 0.053(9) -0.002(6) 0.016(8) -0.011(7)
C115 0.047(8) 0.054(10) 0.056(9) 0.010(8) 0.007(7) -0.014(7)
C134 0.026(7) 0.069(11) 0.063(9) -0.029(8) 0.009(6) -0.006(7)
C335 0.050(9) 0.062(11) 0.068(10) -0.012(8) 0.034(8) -0.011(8)
C325 0.041(8) 0.038(8) 0.073(10) -0.018(7) -0.009(7) -0.006(6)
C333 0.050(9) 0.046(9) 0.072(11) -0.009(8) -0.010(8) -0.012(7)
C312 0.051(8) 0.040(8) 0.057(9) -0.010(7) 0.012(7) -0.003(6)
C213 0.036(3) 0.058(4) 0.066(4) -0.024(3) 0.012(3) -0.010(3)
C223 0.058(10) 0.047(10) 0.080(12) -0.003(8) 0.009(9) -0.016(8)
C323 0.064(10) 0.056(11) 0.082(12) -0.023(9) -0.012(9) -0.002(8)
C232 0.053(9) 0.063(10) 0.054(9) 0.004(8) -0.012(7) -0.018(8)
C214 0.036(3) 0.058(4) 0.066(4) -0.024(3) 0.012(3) -0.010(3)
C315 0.076(12) 0.052(10) 0.061(10) -0.008(8) -0.009(9) 0.000(9)
C21 0.090(12) 0.061(11) 0.072(11) -0.043(9) 0.043(9) -0.035(9)
C133 0.048(9) 0.061(11) 0.074(11) -0.020(8) -0.012(8) -0.005(8)
C225 0.086(13) 0.084(14) 0.085(13) -0.057(12) 0.043(10) -0.036(11)
C8 0.090(13) 0.090(14) 0.052(10) -0.044(10) 0.021(9) -0.014(11)
C235 0.069(11) 0.073(11) 0.041(8) -0.010(8) -0.002(8) -0.027(9)
C233 0.080(13) 0.086(14) 0.074(12) -0.002(10) -0.019(10) -0.029(11)
C7 0.092(14) 0.085(14) 0.091(14) -0.060(12) 0.045(11) -0.025(11)
C313 0.077(12) 0.060(11) 0.056(10) -0.005(8) 0.024(8) -0.031(9)
C334 0.020(7) 0.056(10) 0.089(12) -0.008(9) -0.003(7) -0.002(6)
C15 0.089(14) 0.073(14) 0.115(17) 0.012(12) 0.047(13) 0.024(11)
C123 0.038(7) 0.071(11) 0.053(9) -0.026(8) 0.012(7) 0.002(7)
Cl1B 0.078(3) 0.177(6) 0.096(4) -0.063(4) -0.001(3) -0.018(4)
Cl3B 0.136(5) 0.075(4) 0.125(5) -0.009(3) 0.035(4) -0.033(3)
Cl1A 0.117(5) 0.150(6) 0.156(6) -0.102(5) 0.025(4) -0.055(4)
Cl3A 0.159(6) 0.093(4) 0.101(4) -0.017(3) 0.008(4) 0.004(4)
Cl2B 0.153(6) 0.100(5) 0.108(5) -0.024(4) -0.009(4) -0.006(4)
Cl2A 0.095(4) 0.114(5) 0.164(6) -0.032(4) -0.029(4) -0.012(4)
F8 0.055(5) 0.056(6) 0.092(7) -0.013(5) 0.012(5) -0.019(4)
F7 0.061(6) 0.091(8) 0.088(7) -0.010(6) 0.028(5) -0.026(5)
F6 0.137(11) 0.070(8) 0.155(12) -0.027(8) 0.087(9) -0.024(7)
F5 0.202(17) 0.39(3) 0.073(9) -0.069(12) 0.032(9) -0.225(19)
F2 0.33(3) 0.095(11) 0.094(10) -0.025(9) -0.049(13) 0.066(14)
F3 0.45(4) 0.112(13) 0.106(12) -0.063(10) -0.002(16) 0.050(17)
F1 0.36(4) 0.137(17) 0.19(2) -0.010(15) 0.11(2) -0.061(19)
C3S 0.120(19) 0.081(15) 0.115(18) -0.018(13) 0.019(14) -0.034(14)
B2 0.062(12) 0.099(18) 0.070(13) -0.021(12) 0.045(11) -0.048(12)
C2S 0.091(15) 0.093(16) 0.14(2) -0.032(14) -0.050(15) -0.010(12)
C1S 0.110(18) 0.15(2) 0.074(13) -0.042(14) 0.003(12) -0.041(16)
B1 0.22(4) 0.067(17) 0.052(14) -0.019(13) -0.003(18) -0.01(2)
F4 0.28(3) 0.30(4) 0.40(4) -0.09(3) -0.16(3) -0.08(3)

loop_
_atom_type_symbol
_atom_type_description
_atom_type_scat_dispersion_real
_atom_type_scat_dispersion_imag
_atom_type_scat_source
C C 0.0033 0.0016 'International Tables Vol C Tables 4.2.6.8 and 6.1.1.4'
H H 0.0000 0.0000 'International Tables Vol C Tables 4.2.6.8 and 6.1.1.4'
B B 0.0013 0.0007 'International Tables Vol C Tables 4.2.6.8 and 6.1.1.4'
Cl Cl 0.1484 0.1585 'International Tables Vol C Tables 4.2.6.8 and 6.1.1.4'
F F 0.0171 0.0103 'International Tables Vol C Tables 4.2.6.8 and 6.1.1.4'
O O 0.0106 0.0060 'International Tables Vol C Tables 4.2.6.8 and 6.1.1.4'
Os Os -1.2165 7.6030 'International Tables Vol C Tables 4.2.6.8 and 6.1.1.4'
P P 0.1023 0.0942 'International Tables Vol C Tables 4.2.6.8 and 6.1.1.4'

loop_
_geom_angle_atom_site_label_1
_geom_angle_atom_site_label_2
_geom_angle_atom_site_label_3
_geom_angle
P1 Os1 P2 176.35(11)
O1 Os1 P2 82.7(2)
O1 Os1 P1 94.3(2)
O3 Os1 P2 92.2(3)
O3 Os1 P1 85.4(3)
O3 Os1 O1 83.7(3)
O3 Os1 C11 77.2(4)
C11 Os1 P2 92.7(3)
C11 Os1 P1 89.4(3)
C11 Os1 O1 160.3(4)
C17 Os1 P2 89.4(3)
C17 Os1 P1 91.8(3)
C17 Os1 O1 73.3(4)
C17 Os1 O3 156.6(5)
C17 Os1 C11 126.0(5)
C17 Os1 C16 40.0(5)
C16 Os1 P2 91.3(4)
C16 Os1 P1 91.9(4)
C16 Os1 O1 113.2(4)
C16 Os1 O3 163.0(4)
C16 Os1 C11 86.0(5)
C221 P2 Os1 112.2(5)
C221 P2 C231 104.9(6)
C221 P2 C211 103.7(7)
C231 P2 Os1 117.5(4)
C211 P2 Os1 113.0(5)
C211 P2 C231 104.2(7)
C121 P1 Os1 111.8(4)
C121 P1 C111 103.0(6)
C121 P1 C131 110.0(6)
C111 P1 Os1 115.7(5)
C111 P1 C131 101.4(5)
C131 P1 Os1 114.0(4)
C321 P3 C331 113.0(6)
C321 P3 C2 110.8(6)
C311 P3 C331 107.7(6)
C311 P3 C321 105.6(6)
C311 P3 C2 110.4(6)
C2 P3 C331 109.2(6)
C13 O4 C14 117.1(10)
C19 O1 Os1 113.5(8)
C13 O3 Os1 112.8(8)
C332 C331 P3 118.2(11)
C336 C331 P3 119.5(11)
C336 C331 C332 122.3(13)
C126 C121 P1 124.5(11)
C122 C121 P1 117.7(11)
C122 C121 C126 117.4(14)
C19 O2 C20 117.7(10)
C10 C1 C2 127.7(12)
C116 C111 P1 120.9(11)
C116 C111 C112 118.8(13)
C112 C111 P1 119.9(11)
C12 C11 Os1 112.9(11)
C12 C11 C10 121.5(12)
C10 C11 Os1 125.6(8)
C17 C18 C19 108.5(13)
C18 C17 Os1 125.1(10)
C18 C17 C16 159.5(13)
C16 C17 Os1 75.5(9)
C226 C221 P2 122.2(12)
C222 C221 P2 120.4(11)
C222 C221 C226 117.4(15)
C331 C332 C333 118.6(14)
C125 C124 C123 118.5(13)
C236 C231 P2 116.1(11)
C236 C231 C232 119.1(13)
C232 C231 P2 124.6(11)
C11 C12 C13 117.2(14)
C17 C16 Os1 64.5(7)
C322 C321 P3 118.5(9)
C326 C321 P3 122.1(11)
C326 C321 C322 119.3(12)
C323 C322 C321 120.6(12)
C212 C211 P2 120.8(11)
C216 C211 P2 120.5(12)
C216 C211 C212 118.6(13)
C213 C212 C211 121.2(14)
C211 C216 C215 119.5(15)
C121 C126 C125 120.2(14)
C133 C132 C131 120.0(13)
C316 C311 P3 123.1(11)
C316 C311 C312 117.9(13)
C312 C311 P3 119.0(10)
O1 C19 O2 122.3(11)
O1 C19 C18 119.2(13)
O2 C19 C18 118.5(13)
C1 C10 C11 122.0(11)
C114 C113 C112 119.7(15)
C132 C131 P1 121.1(10)
C132 C131 C136 117.1(11)
C136 C131 P1 121.8(10)
C113 C114 C115 121.6(14)
C123 C122 C121 120.7(15)
C321 C326 C325 119.3(13)
C124 C125 C126 121.3(14)
C221 C226 C225 122.4(15)
O4 C13 C12 119.6(12)
O3 C13 O4 120.6(11)
O3 C13 C12 119.6(12)
C6 C5 C4 121.7(15)
C134 C135 C136 118.8(14)
C223 C224 C225 122.3(16)
C235 C234 C233 121.6(16)
C231 C236 C235 123.5(14)
C331 C336 C335 117.1(15)
C135 C136 C131 122.3(13)
C111 C116 C115 121.8(15)
C2 C3 C4 126.5(13)
C315 C316 C311 120.7(14)
C4 C9 C8 121.4(17)
C15 C14 O4 108.6(14)
C5 C4 C3 124.4(13)
C9 C4 C5 117.3(16)
C9 C4 C3 118.2(14)
C111 C112 C113 120.3(14)
C5 C6 C7 120.3(16)
C221 C222 C223 120.2(14)
C325 C324 C323 121.9(14)
C214 C215 C216 121.2(14)
O2 C20 C21 106.9(12)
C1 C2 P3 120.2(9)
C3 C2 P3 115.3(10)
C3 C2 C1 124.0(13)
C315 C314 C313 120.9(14)
C116 C115 C114 117.7(16)
C135 C134 C133 119.3(13)
C334 C335 C336 121.4(16)
C324 C325 C326 120.3(13)
C334 C333 C332 119.9(14)
C311 C312 C313 121.3(14)
C212 C213 C214 119.5(15)
C224 C223 C222 121.3(15)
C322 C323 C324 118.5(16)
C233 C232 C231 120.1(16)
C215 C214 C213 120.0(14)
C314 C315 C316 121.5(15)
C132 C133 C134 122.4(14)
C224 C225 C226 116.4(16)
C7 C8 C9 118.4(16)
C234 C235 C236 116.2(16)
C232 C233 C234 119.5(17)
C6 C7 C8 120.4(16)
C314 C313 C312 117.7(15)
C335 C334 C333 120.7(14)
C124 C123 C122 121.7(14)
Cl3B C3S Cl3A 111.4(13)
F8 B2 F6 105.2(16)
F7 B2 F8 111.4(19)
F7 B2 F6 107.9(16)
F5 B2 F8 108.9(15)
F5 B2 F7 114.0(19)
F5 B2 F6 109(2)
Cl2A C2S Cl2B 115.2(13)
Cl1B C1S Cl1A 113.1(12)
F2 B1 F3 113(2)
F2 B1 F1 119(4)
F2 B1 F4 106(3)
F3 B1 F1 113(3)
F3 B1 F4 100(4)
F1 B1 F4 103(3)

loop_
_geom_bond_atom_site_label_1
_geom_bond_atom_site_label_2
_geom_bond_distance
Os1 P2 2.441(3)
Os1 P1 2.410(3)
Os1 O1 2.195(10)
Os1 O3 2.105(10)
Os1 C11 2.116(13)
Os1 C17 1.963(15)
Os1 C16 2.104(13)
P2 C221 1.792(17)
P2 C231 1.853(13)
P2 C211 1.849(14)
P1 C121 1.802(15)
P1 C111 1.818(14)
P1 C131 1.837(11)
P3 C331 1.838(14)
P3 C321 1.803(13)
P3 C311 1.772(13)
P3 C2 1.822(14)
O4 C13 1.310(15)
O4 C14 1.463(16)
O1 C19 1.277(16)
O3 C13 1.295(16)
C331 C332 1.373(19)
C331 C336 1.37(2)
C121 C126 1.397(19)
C121 C122 1.395(19)
O2 C19 1.298(16)
O2 C20 1.465(16)
C1 C10 1.335(16)
C1 C2 1.451(17)
C111 C116 1.38(2)
C111 C112 1.393(19)
C11 C12 1.316(17)
C11 C10 1.510(17)
C18 C17 1.347(19)
C18 C19 1.430(18)
C17 C16 1.397(18)
C221 C226 1.40(2)
C221 C222 1.378(19)
C332 C333 1.38(2)
C124 C125 1.36(2)
C124 C123 1.38(2)
C231 C236 1.34(2)
C231 C232 1.379(19)
C12 C13 1.393(18)
C321 C322 1.411(18)
C321 C326 1.368(18)
C322 C323 1.36(2)
C211 C212 1.41(2)
C211 C216 1.36(2)
C212 C213 1.341(19)
C216 C215 1.365(19)
C126 C125 1.407(19)
C132 C131 1.397(17)
C132 C133 1.373(19)
C311 C316 1.378(18)
C311 C312 1.41(2)
C113 C114 1.36(2)
C113 C112 1.402(19)
C131 C136 1.403(18)
C114 C115 1.41(2)
C122 C123 1.38(2)
C326 C325 1.381(19)
C226 C225 1.43(2)
C5 C4 1.43(2)
C5 C6 1.33(2)
C135 C136 1.40(2)
C135 C134 1.37(2)
C224 C223 1.33(2)
C224 C225 1.38(2)
C234 C235 1.36(2)
C234 C233 1.40(3)
C236 C235 1.41(2)
C336 C335 1.39(2)
C116 C115 1.394(18)
C3 C4 1.48(2)
C3 C2 1.317(17)
C316 C315 1.37(2)
C9 C4 1.38(2)
C9 C8 1.40(2)
C14 C15 1.46(2)
C6 C7 1.39(2)
C222 C223 1.41(2)
C324 C325 1.35(2)
C324 C323 1.37(2)
C215 C214 1.36(2)
C20 C21 1.50(2)
C314 C315 1.35(2)
C314 C313 1.39(2)
C134 C133 1.38(2)
C335 C334 1.35(2)
C333 C334 1.35(2)
C312 C313 1.41(2)
C213 C214 1.363(19)
C232 C233 1.37(2)
C8 C7 1.39(3)
Cl1B C1S 1.730(19)
Cl3B C3S 1.72(2)
Cl1A C1S 1.74(2)
Cl3A C3S 1.78(2)
Cl2B C2S 1.74(2)
Cl2A C2S 1.66(2)
F8 B2 1.40(2)
F7 B2 1.35(2)
F6 B2 1.45(3)
F5 B2 1.33(3)
F2 B1 1.26(3)
F3 B1 1.30(3)
F1 B1 1.30(3)
B1 F4 1.39(4)
